data_2229448
loop_
_publ_author_name
'Bouacida, Sofiane'
'Belhouas, Ratiba'
'Fantazi, Boubakeur'
'Boudaren, Chaouki'
'Roisnel, Thierry'

_publ_section_title
;
 Bis(cytosinium) aquapentachloridoindate(III)
;
_journal_coeditor_code LH5204
_journal_issue 3
_journal_name_full 'Acta Crystallographica Section E'
_journal_page_first m317
_journal_page_last m318
_journal_paper_doi 10.1107/S1600536811004235
_journal_volume 67
_journal_year 2011
_chemical_formula_iupac '(C4 H6 N3 O)2 [In Cl5 (H2O)]'
_chemical_formula_moiety '2(C4 H6 N3 O +), Cl5 H2 In O 2-'
_chemical_formula_structural 'C8 H14 Cl5 In N6 O3'
_chemical_formula_sum 'C8 H14 Cl5 In N6 O3'
_chemical_formula_weight 534.32
_chemical_name_systematic
;
Bis(cytosinium) aquapentachloridoindate(III)
;
_space_group_crystal_system triclinic
_space_group_IT_number 2
_space_group_name_Hall '-P 1'
_space_group_name_H-M_alt 'P -1'
_symmetry_space_group_name_Hall '-P 1'
_symmetry_space_group_name_H-M 'P -1'
_atom_sites_solution_hydrogens geom
_atom_sites_solution_primary direct
_atom_sites_solution_secondary difmap
_cell_angle_alpha 104.6080(10)
_cell_angle_beta 97.9980(10)
_cell_angle_gamma 98.1210(10)
_cell_formula_units_Z 2
_cell_length_a 6.8630(10)
_cell_length_b 10.487(2)
_cell_length_c 12.765(2)
_cell_measurement_reflns_used 8762
_cell_measurement_temperature 295(2)
_cell_measurement_theta_max 27.50
_cell_measurement_theta_min 3.05
_cell_volume 865.3(2)
_computing_cell_refinement 'SCALEPACK (Otwinowski & Minor, 1997)'
_computing_data_collection 'COLLECT (Nonius, 1998)'
_computing_data_reduction 'DENZO and SCALEPACK (Otwinowski & Minor, 1997)'
_computing_molecular_graphics 'PLATON (Spek, 2009) and DIAMOND (Brandenburg <i>et al.</i>, 2001)'
_computing_publication_material 'WinGX (Farrugia, 1999)'
_computing_structure_refinement 'SHELXL97 (Sheldrick, 2008)'
_computing_structure_solution 'SIR2002 (Burla <i>et al.</i>, 2003)'
_diffrn_ambient_temperature 295(2)
_diffrn_measured_fraction_theta_full 0.983
_diffrn_measured_fraction_theta_max 0.983
_diffrn_measurement_device '95mm CCD camera on \k-goniostat'
_diffrn_measurement_device_type 'Nonius KappaCCD'
_diffrn_measurement_method 'CCD rotation images, thick slices'
_diffrn_radiation_monochromator graphite
_diffrn_radiation_type MoK\a
_diffrn_radiation_wavelength 0.71073
_diffrn_reflns_av_R_equivalents 0.0321
_diffrn_reflns_limit_h_max 8
_diffrn_reflns_limit_h_min -8
_diffrn_reflns_limit_k_max 13
_diffrn_reflns_limit_k_min -13
_diffrn_reflns_limit_l_max 16
_diffrn_reflns_limit_l_min -16
_diffrn_reflns_number 18109
_diffrn_reflns_theta_full 27.55
_diffrn_reflns_theta_max 27.55
_diffrn_reflns_theta_min 1.68
_exptl_absorpt_coefficient_mu 2.158
_exptl_absorpt_correction_type none
_exptl_crystal_colour Red
_exptl_crystal_density_diffrn 2.051
_exptl_crystal_density_method 'not measured'
_exptl_crystal_description needle
_exptl_crystal_F_000 524
_exptl_crystal_size_max 0.18
_exptl_crystal_size_mid 0.09
_exptl_crystal_size_min 0.07
_refine_diff_density_max 0.346
_refine_diff_density_min -0.61
_refine_ls_extinction_method none
_refine_ls_goodness_of_fit_ref 1.065
_refine_ls_hydrogen_treatment mixed
_refine_ls_matrix_type full
_refine_ls_number_parameters 214
_refine_ls_number_reflns 3929
_refine_ls_number_restraints 0
_refine_ls_restrained_S_all 1.065
_refine_ls_R_factor_all 0.0233
_refine_ls_R_factor_gt 0.02
_refine_ls_shift/su_max 0.002
_refine_ls_shift/su_mean 0
_refine_ls_structure_factor_coef Fsqd
_refine_ls_weighting_details 'calc w=1/[\s^2^(Fo^2^)+(0.0229P)^2^+0.0464P] where P=(Fo^2^+2Fc^2^)/3'
_refine_ls_weighting_scheme calc
_refine_ls_wR_factor_gt 0.0467
_refine_ls_wR_factor_ref 0.0481
_reflns_number_gt 3572
_reflns_number_total 3933
_reflns_threshold_expression I>2\s(I)
_cod_data_source_file lh5204.cif
_cod_data_source_block I
_cod_database_code 2229448
_cod_database_fobs_code 2229448

loop_
_space_group_symop_operation_xyz
'x, y, z'
'-x, -y, -z'

loop_
_atom_site_type_symbol
_atom_site_label
_atom_site_fract_x
_atom_site_fract_y
_atom_site_fract_z
_atom_site_U_iso_or_equiv
_atom_site_adp_type
_atom_site_calc_flag
_atom_site_refinement_flags
_atom_site_occupancy
_atom_site_disorder_assembly
_atom_site_disorder_group
In In1 0.550968(18) 0.423292(12) 0.265050(10) 0.02044(5) Uani d . 1 . .
Cl Cl2 0.68990(8) 0.33651(5) 0.42094(4) 0.03022(11) Uani d . 1 . .
Cl Cl3 0.35973(7) 0.19643(4) 0.16412(4) 0.02749(11) Uani d . 1 . .
Cl Cl4 0.36901(7) 0.51814(5) 0.13047(4) 0.03375(12) Uani d . 1 . .
Cl Cl5 0.68860(8) 0.65285(5) 0.38414(5) 0.03400(12) Uani d . 1 . .
Cl Cl1 0.84669(8) 0.39953(6) 0.17617(5) 0.03882(13) Uani d . 1 . .
N N2B 0.6503(2) -0.06652(16) 0.62369(13) 0.0249(4) Uani d . 1 . .
H H2B 0.5921 -0.1469 0.6175 0.03 Uiso calc R 1 . .
O O1B 0.3547(2) 0.00633(15) 0.63256(14) 0.0405(4) Uani d . 1 . .
N N6A 0.3443(2) 0.01389(16) 0.88504(14) 0.0282(4) Uani d . 1 . .
H H6A 0.411 -0.0502 0.8804 0.034 Uiso calc R 1 . .
O O1A 0.6221(2) 0.16293(15) 0.89141(15) 0.0455(4) Uani d . 1 . .
N N6B 0.6325(2) 0.15524(17) 0.63714(15) 0.0316(4) Uani d . 1 . .
H H6B 0.5662 0.2195 0.641 0.038 Uiso calc R 1 . .
N N7B 0.9460(2) -0.14472(16) 0.62174(14) 0.0304(4) Uani d . 1 . .
H H71B 0.8827 -0.2227 0.619 0.037 Uiso calc R 1 . .
H H72B 1.0728 -0.1321 0.6225 0.037 Uiso calc R 1 . .
C C4B 0.9437(3) 0.08585(19) 0.63066(16) 0.0264(4) Uani d . 1 . .
H H4B 1.08 0.1051 0.6303 0.032 Uiso calc R 1 . .
C C3B 0.8491(3) -0.04516(19) 0.62486(15) 0.0227(4) Uani d . 1 . .
C C4A 0.0348(3) 0.08195(19) 0.89372(16) 0.0258(4) Uani d . 1 . .
H H4A -0.1012 0.0624 0.8951 0.031 Uiso calc R 1 . .
C C5B 0.8318(3) 0.1819(2) 0.63676(17) 0.0302(5) Uani d . 1 . .
H H5B 0.8922 0.2685 0.6408 0.036 Uiso calc R 1 . .
C C1B 0.5332(3) 0.0312(2) 0.63174(16) 0.0266(4) Uani d . 1 . .
C C3A 0.1280(3) 0.21374(18) 0.90100(15) 0.0234(4) Uani d . 1 . .
O O1W 0.2642(2) 0.42641(16) 0.35025(13) 0.0319(3) Uani d . 1 . .
H H1W 0.166(4) 0.433(2) 0.312(2) 0.048 Uiso d . 1 . .
H H2W 0.272(4) 0.487(3) 0.402(2) 0.048 Uiso d . 1 . .
C C5A 0.1454(3) -0.01407(19) 0.88486(16) 0.0267(4) Uani d . 1 . .
H H3A 0.0849 -0.1015 0.8785 0.032 Uiso calc R 1 . .
C C1A 0.4435(3) 0.1381(2) 0.89219(17) 0.0284(4) Uani d . 1 . .
N N7A 0.0296(3) 0.31296(17) 0.90638(15) 0.0354(4) Uani d . 1 . .
H H72A 0.091 0.3911 0.9082 0.042 Uiso calc R 1 . .
H H71A -0.0963 0.2999 0.9081 0.042 Uiso calc R 1 . .
N N2A 0.3263(2) 0.23531(16) 0.89832(14) 0.0258(4) Uani d . 1 . .
H H2A 0.3828 0.3148 0.9006 0.031 Uiso calc R 1 . .

loop_
_atom_site_aniso_label
_atom_site_aniso_U_11
_atom_site_aniso_U_22
_atom_site_aniso_U_33
_atom_site_aniso_U_12
_atom_site_aniso_U_13
_atom_site_aniso_U_23
In1 0.01960(8) 0.01626(7) 0.02516(8) 0.00200(5) 0.00384(5) 0.00607(5)
Cl2 0.0331(3) 0.0272(2) 0.0304(3) 0.0062(2) 0.0002(2) 0.0106(2)
Cl3 0.0290(3) 0.0184(2) 0.0310(3) 0.00087(18) 0.0023(2) 0.00312(19)
Cl4 0.0287(3) 0.0312(3) 0.0428(3) 0.0015(2) -0.0020(2) 0.0198(2)
Cl5 0.0313(3) 0.0185(2) 0.0444(3) -0.0001(2) -0.0013(2) 0.0017(2)
Cl1 0.0277(3) 0.0490(3) 0.0454(3) 0.0106(2) 0.0166(2) 0.0159(3)
N2B 0.0211(8) 0.0216(8) 0.0346(9) 0.0037(6) 0.0062(7) 0.0118(7)
O1B 0.0207(8) 0.0379(9) 0.0675(11) 0.0080(7) 0.0129(7) 0.0187(8)
N6A 0.0253(9) 0.0235(8) 0.0384(10) 0.0089(7) 0.0066(8) 0.0101(7)
O1A 0.0206(8) 0.0371(9) 0.0813(13) 0.0066(7) 0.0145(8) 0.0175(9)
N6B 0.0244(9) 0.0256(9) 0.0501(11) 0.0096(7) 0.0088(8) 0.0162(8)
N7B 0.0255(9) 0.0268(9) 0.0386(10) 0.0071(7) 0.0055(8) 0.0072(8)
C4B 0.0183(9) 0.0304(11) 0.0312(11) 0.0022(8) 0.0048(8) 0.0113(9)
C3B 0.0229(10) 0.0257(10) 0.0193(9) 0.0051(8) 0.0034(7) 0.0060(8)
C4A 0.0180(9) 0.0301(11) 0.0288(11) 0.0011(8) 0.0043(8) 0.0093(8)
C5B 0.0268(11) 0.0241(10) 0.0402(12) -0.0012(8) 0.0051(9) 0.0135(9)
C1B 0.0215(10) 0.0310(11) 0.0306(11) 0.0079(8) 0.0062(8) 0.0122(9)
C3A 0.0212(9) 0.0230(9) 0.0243(10) 0.0035(8) 0.0038(8) 0.0041(8)
O1W 0.0262(8) 0.0365(9) 0.0297(8) 0.0082(7) 0.0045(6) 0.0022(6)
C5A 0.0263(10) 0.0246(10) 0.0276(11) -0.0005(8) 0.0041(8) 0.0079(8)
C1A 0.0219(10) 0.0284(10) 0.0353(11) 0.0061(8) 0.0069(9) 0.0078(9)
N7A 0.0239(9) 0.0265(9) 0.0529(12) 0.0052(7) 0.0076(8) 0.0054(8)
N2A 0.0191(8) 0.0216(8) 0.0372(10) 0.0015(6) 0.0062(7) 0.0095(7)

loop_
_atom_type_symbol
_atom_type_description
_atom_type_scat_dispersion_real
_atom_type_scat_dispersion_imag
_atom_type_scat_source
C C 0.0033 0.0016 'International Tables Vol C Tables 4.2.6.8 and 6.1.1.4'
H H 0 0 'International Tables Vol C Tables 4.2.6.8 and 6.1.1.4'
N N 0.0061 0.0033 'International Tables Vol C Tables 4.2.6.8 and 6.1.1.4'
O O 0.0106 0.006 'International Tables Vol C Tables 4.2.6.8 and 6.1.1.4'
Cl Cl 0.1484 0.1585 'International Tables Vol C Tables 4.2.6.8 and 6.1.1.4'
In In -0.7276 1.31 'International Tables Vol C Tables 4.2.6.8 and 6.1.1.4'

loop_
_geom_angle_atom_site_label_1
_geom_angle_atom_site_label_2
_geom_angle_atom_site_label_3
_geom_angle_site_symmetry_1
_geom_angle_site_symmetry_3
_geom_angle
_geom_angle_publ_flag
O1W In1 Cl1 . . 175.07(4) ?
O1W In1 Cl5 . . 88.65(4) ?
Cl1 In1 Cl5 . . 95.26(2) ?
O1W In1 Cl4 . . 86.45(4) ?
Cl1 In1 Cl4 . . 96.55(2) ?
Cl5 In1 Cl4 . . 89.56(2) ?
O1W In1 Cl3 . . 80.65(4) ?
Cl1 In1 Cl3 . . 95.42(2) ?
Cl5 In1 Cl3 . . 169.296(17) ?
Cl4 In1 Cl3 . . 89.95(2) ?
O1W In1 Cl2 . . 83.91(4) ?
Cl1 In1 Cl2 . . 93.21(2) ?
Cl5 In1 Cl2 . . 88.07(2) ?
Cl4 In1 Cl2 . . 170.125(18) ?
Cl3 In1 Cl2 . . 90.60(2) ?
C3B N2B C1B . . 124.87(16) ?
C3B N2B H2B . . 117.6 ?
C1B N2B H2B . . 117.6 ?
C5A N6A C1A . . 123.24(17) ?
C5A N6A H6A . . 118.4 ?
C1A N6A H6A . . 118.4 ?
C5B N6B C1B . . 122.77(17) ?
C5B N6B H6B . . 118.6 ?
C1B N6B H6B . . 118.6 ?
C3B N7B H71B . . 120 ?
C3B N7B H72B . . 120 ?
H71B N7B H72B . . 120 ?
C5B C4B C3B . . 118.37(18) ?
C5B C4B H4B . . 120.8 ?
C3B C4B H4B . . 120.8 ?
N7B C3B N2B . . 119.31(17) ?
N7B C3B C4B . . 123.05(17) ?
N2B C3B C4B . . 117.64(17) ?
C5A C4A C3A . . 118.82(17) ?
C5A C4A H4A . . 120.6 ?
C3A C4A H4A . . 120.6 ?
C4B C5B N6B . . 121.53(18) ?
C4B C5B H5B . . 119.2 ?
N6B C5B H5B . . 119.2 ?
O1B C1B N6B . . 123.31(18) ?
O1B C1B N2B . . 121.90(18) ?
N6B C1B N2B . . 114.78(16) ?
N7A C3A N2A . . 119.53(17) ?
N7A C3A C4A . . 122.86(18) ?
N2A C3A C4A . . 117.57(17) ?
In1 O1W H1W . . 114.4(18) ?
In1 O1W H2W . . 115.7(19) ?
H1W O1W H2W . . 101(2) ?
C4A C5A N6A . . 121.06(18) ?
C4A C5A H3A . . 119.5 ?
N6A C5A H3A . . 119.5 ?
O1A C1A N6A . . 123.22(18) ?
O1A C1A N2A . . 121.78(18) ?
N6A C1A N2A . . 114.99(17) ?
C3A N7A H72A . . 120 ?
C3A N7A H71A . . 120 ?
H72A N7A H71A . . 120 ?
C3A N2A C1A . . 124.27(16) ?
C3A N2A H2A . . 117.9 ?
C1A N2A H2A . . 117.9 ?

loop_
_geom_bond_atom_site_label_1
_geom_bond_atom_site_label_2
_geom_bond_site_symmetry_2
_geom_bond_distance
_geom_bond_publ_flag
In1 O1W . 2.3776(15) ?
In1 Cl1 . 2.4718(6) ?
In1 Cl5 . 2.4720(6) ?
In1 Cl4 . 2.4730(6) ?
In1 Cl3 . 2.4787(6) ?
In1 Cl2 . 2.5155(6) ?
N2B C3B . 1.349(2) ?
N2B C1B . 1.381(2) ?
N2B H2B . 0.86 ?
O1B C1B . 1.218(2) ?
N6A C5A . 1.354(2) ?
N6A C1A . 1.356(3) ?
N6A H6A . 0.86 ?
O1A C1A . 1.218(2) ?
N6B C5B . 1.357(2) ?
N6B C1B . 1.361(2) ?
N6B H6B . 0.86 ?
N7B C3B . 1.310(2) ?
N7B H71B . 0.86 ?
N7B H72B . 0.86 ?
C4B C5B . 1.344(3) ?
C4B C3B . 1.413(3) ?
C4B H4B . 0.93 ?
C4A C5A . 1.337(3) ?
C4A C3A . 1.413(3) ?
C4A H4A . 0.93 ?
C5B H5B . 0.93 ?
C3A N7A . 1.311(2) ?
C3A N2A . 1.355(2) ?
O1W H1W . 0.80(2) ?
O1W H2W . 0.78(3) ?
C5A H3A . 0.93 ?
C1A N2A . 1.379(2) ?
N7A H72A . 0.86 ?
N7A H71A . 0.86 ?
N2A H2A . 0.86 ?

loop_
_geom_hbond_atom_site_label_D
_geom_hbond_atom_site_label_H
_geom_hbond_atom_site_label_A
_geom_hbond_site_symmetry_A
_geom_hbond_distance_DH
_geom_hbond_distance_HA
_geom_hbond_distance_DA
_geom_hbond_angle_DHA
_geom_hbond_publ_flag
O1W H1W Cl1 1_455 0.80(3) 2.52(3) 3.3033(17) 167(2) yes
N2A H2A Cl4 2_666 0.86 2.41 3.2185(18) 156 yes
N2B H2B Cl2 2_656 0.86 2.47 3.2774(18) 157 yes
O1W H2W Cl2 2_666 0.78(3) 2.49(3) 3.2667(18) 174(3) yes
N6A H6A Cl3 2_656 0.86 2.37 3.2104(17) 164 yes
N6B H6B Cl5 2_666 0.86 2.38 3.2160(18) 163 yes
N7A H71A O1A 1_455 0.86 2.19 2.965(3) 150 yes
N7B H71B O1W 2_656 0.86 2.38 3.226(3) 168 yes
N7A H72A Cl1 2_666 0.86 2.69 3.471(2) 152 yes
N7B H72B O1B 1_655 0.86 2.22 2.987(3) 149 yes
C4A H4A O1A 1_455 0.93 2.30 3.068(3) 140 yes
C4B H4B O1B 1_655 0.93 2.28 3.051(3) 140 yes

loop_
_geom_torsion_atom_site_label_1
_geom_torsion_atom_site_label_2
_geom_torsion_atom_site_label_3
_geom_torsion_atom_site_label_4
_geom_torsion_site_symmetry_1
_geom_torsion_site_symmetry_2
_geom_torsion_site_symmetry_3
_geom_torsion_site_symmetry_4
_geom_torsion
_geom_torsion_publ_flag
C1B N2B C3B N7B . . . . 176.87(18) ?
C1B N2B C3B C4B . . . . -2.5(3) ?
C5B C4B C3B N7B . . . . -178.07(19) ?
C5B C4B C3B N2B . . . . 1.2(3) ?
C3B C4B C5B N6B . . . . -0.2(3) ?
C1B N6B C5B C4B . . . . 0.2(3) ?
C5B N6B C1B O1B . . . . 179.6(2) ?
C5B N6B C1B N2B . . . . -1.2(3) ?
C3B N2B C1B O1B . . . . -178.40(19) ?
C3B N2B C1B N6B . . . . 2.4(3) ?
C5A C4A C3A N7A . . . . 177.79(19) ?
C5A C4A C3A N2A . . . . 0.1(3) ?
C3A C4A C5A N6A . . . . 1.3(3) ?
C1A N6A C5A C4A . . . . -1.1(3) ?
C5A N6A C1A O1A . . . . -179.4(2) ?
C5A N6A C1A N2A . . . . -0.6(3) ?
N7A C3A N2A C1A . . . . -179.71(19) ?
C4A C3A N2A C1A . . . . -2.0(3) ?
O1A C1A N2A C3A . . . . -179.1(2) ?
N6A C1A N2A C3A . . . . 2.2(3) ?
